data_4345594
loop_
_publ_author_name
'Maity, Suvendu'
'Kundu, Suman'
'Mondal, Sandip'
'Bera, Sachinath'
'Ghosh, Prasanta'

_publ_section_title
;
 Molecular and Electronic Structures of Ruthenium Complexes Containing an
 ONS-Coordinated Open-Shell \p Radical and an Oxidative Aromatic Ring
 Cleavage Reaction.
;
_journal_issue 6
_journal_name_full 'Inorganic chemistry'
_journal_page_first 3363
_journal_page_last 3376
_journal_paper_doi 10.1021/acs.inorgchem.6b02862
_journal_volume 56
_journal_year 2017
_chemical_formula_sum 'C84 H86 N2 O8 P2 Ru2 S2'
_chemical_formula_weight 1579.74
_space_group_crystal_system triclinic
_space_group_IT_number 2
_space_group_name_Hall '-P 1'
_space_group_name_H-M_alt 'P -1'
_symmetry_space_group_name_Hall '-P 1'
_symmetry_space_group_name_H-M 'P -1'
_atom_sites_solution_hydrogens geom
_audit_creation_method SHELXL-2014/6
_cell_angle_alpha 83.291(4)
_cell_angle_beta 81.820(4)
_cell_angle_gamma 66.357(4)
_cell_formula_units_Z 1
_cell_length_a 12.1337(8)
_cell_length_b 12.7972(8)
_cell_length_c 14.3906(10)
_cell_measurement_reflns_used 7664
_cell_measurement_temperature 291(2)
_cell_measurement_theta_max 26.37
_cell_measurement_theta_min 2.33
_cell_volume 2021.7(2)
_computing_cell_refinement 'Bruker SAINT'
_computing_data_collection 'Bruker APEX2'
_computing_data_reduction 'Bruker SAINT'
_computing_molecular_graphics 'Bruker SHELXTL'
_computing_publication_material 'Bruker SHELXTL'
_computing_structure_refinement 'SHELXL-2014 (Sheldrick 2014)'
_computing_structure_solution 'SHELXS-97 (Sheldrick 2008)'
_diffrn_ambient_temperature 291(2)
_diffrn_measured_fraction_theta_full 0.992
_diffrn_measured_fraction_theta_max 0.986
_diffrn_measurement_device_type 'Bruker APEX-II CCD'
_diffrn_measurement_method '\f and \w scans'
_diffrn_radiation_type MoK\a
_diffrn_radiation_wavelength 0.71073
_diffrn_reflns_av_R_equivalents 0.0850
_diffrn_reflns_av_unetI/netI 0.1285
_diffrn_reflns_Laue_measured_fraction_full 0.992
_diffrn_reflns_Laue_measured_fraction_max 0.986
_diffrn_reflns_limit_h_max 15
_diffrn_reflns_limit_h_min -15
_diffrn_reflns_limit_k_max 15
_diffrn_reflns_limit_k_min -15
_diffrn_reflns_limit_l_max 17
_diffrn_reflns_limit_l_min -17
_diffrn_reflns_number 21379
_diffrn_reflns_point_group_measured_fraction_full 0.992
_diffrn_reflns_point_group_measured_fraction_max 0.986
_diffrn_reflns_theta_full 25.242
_diffrn_reflns_theta_max 26.382
_diffrn_reflns_theta_min 2.181
_diffrn_source Mo
_exptl_absorpt_coefficient_mu 0.519
_exptl_absorpt_correction_T_max 0.967
_exptl_absorpt_correction_T_min 0.930
_exptl_absorpt_correction_type multi-scan
_exptl_absorpt_process_details 'APEX2 (Bruker AXS Inc. 2007)'
_exptl_crystal_colour red
_exptl_crystal_density_diffrn 1.298
_exptl_crystal_description rectengular
_exptl_crystal_F_000 818
_exptl_crystal_size_max 0.590
_exptl_crystal_size_mid 0.110
_exptl_crystal_size_min 0.080
_refine_diff_density_max 2.041
_refine_diff_density_min -0.802
_refine_diff_density_rms 0.129
_refine_ls_extinction_method none
_refine_ls_goodness_of_fit_ref 1.030
_refine_ls_hydrogen_treatment constr
_refine_ls_matrix_type full
_refine_ls_number_parameters 442
_refine_ls_number_reflns 8137
_refine_ls_number_restraints 6
_refine_ls_restrained_S_all 1.030
_refine_ls_R_factor_all 0.1638
_refine_ls_R_factor_gt 0.0869
_refine_ls_shift/su_max 0.002
_refine_ls_shift/su_mean 0.001
_refine_ls_structure_factor_coef Fsqd
_refine_ls_weighting_details 'w=1/[\s^2^(Fo^2^)+(0.0636P)^2^+15.7262P] where P=(Fo^2^+2Fc^2^)/3'
_refine_ls_weighting_scheme calc
_refine_ls_wR_factor_gt 0.1919
_refine_ls_wR_factor_ref 0.2348
_reflns_Friedel_coverage 0.000
_reflns_number_gt 4634
_reflns_number_total 8137
_reflns_threshold_expression 'I > 2\s(I)'
_cod_data_source_file ic6b02862_si_002.cif
_cod_data_source_block 4
_cod_database_code 4345594
_shelx_space_group_comment
;
The symmetry employed for this shelxl refinement is uniquely defined
by the following loop, which should always be used as a source of
symmetry information in preference to the above space-group names.
They are only intended as comments.
;
_shelx_estimated_absorpt_t_min 0.750
_shelx_estimated_absorpt_t_max 0.960
_shelxl_version_number 2014/6

loop_
_space_group_symop_operation_xyz
'x, y, z'
'-x, -y, -z'

loop_
_atom_site_label
_atom_site_type_symbol
_atom_site_fract_x
_atom_site_fract_y
_atom_site_fract_z
_atom_site_U_iso_or_equiv
_atom_site_adp_type
_atom_site_occupancy
_atom_site_site_symmetry_order
_atom_site_calc_flag
_atom_site_refinement_flags_posn
_atom_site_refinement_flags_adp
C1 C 0.6709(8) 0.6721(7) 0.5667(6) 0.045(2) Uani 1 1 d . .
N1 N 0.5763(5) 0.5465(5) 0.6409(4) 0.0299(14) Uani 1 1 d . .
O1 O 0.5704(5) 0.7275(5) 0.5335(4) 0.0465(15) Uani 1 1 d . .
P1 P 0.30978(19) 0.75667(17) 0.65419(15) 0.0355(5) Uani 1 1 d . .
Ru1 Ru 0.45447(6) 0.64059(6) 0.54519(5) 0.0358(2) Uani 1 1 d . .
C2 C 0.6766(7) 0.5651(7) 0.6320(6) 0.0381(19) Uani 1 1 d . .
O2 O 0.7581(6) 0.6981(7) 0.5518(6) 0.080(2) Uani 1 1 d . .
S002 S 0.39376(17) 0.48540(16) 0.57219(14) 0.0314(5) Uani 1 1 d . .
C3 C 0.7910(8) 0.4848(8) 0.6664(7) 0.051(2) Uani 1 1 d . .
H3 H 0.8115 0.4092 0.6542 0.061 Uiso 1 1 calc R U
O3 O 0.6875(9) 0.6053(9) 0.8539(7) 0.108(3) Uani 1 1 d . .
C4 C 0.8705(9) 0.5006(10) 0.7117(7) 0.062(3) Uani 1 1 d . .
O4 O 0.2900(7) 0.7783(6) 0.3992(5) 0.073(2) Uani 1 1 d . .
C5 C 0.8459(11) 0.6169(12) 0.7422(8) 0.080(4) Uani 1 1 d . .
H5A H 0.8235 0.6716 0.6885 0.096 Uiso 1 1 calc R U
H5B H 0.9204 0.6161 0.7599 0.096 Uiso 1 1 calc R U
C6 C 0.7482(12) 0.6589(12) 0.8230(8) 0.080(4) Uani 1 1 d . .
C7 C 0.7222(17) 0.7711(17) 0.8669(14) 0.127(6) Uani 1 1 d . .
C8 C 0.837(3) 0.760(3) 0.902(3) 0.41(3) Uani 1 1 d . .
H8A H 0.8686 0.6897 0.9395 0.610 Uiso 1 1 calc R U
H8B H 0.8205 0.8231 0.9397 0.610 Uiso 1 1 calc R U
H8C H 0.8950 0.7613 0.8496 0.610 Uiso 1 1 calc R U
C9 C 0.622(3) 0.800(2) 0.9421(16) 0.219(14) Uani 1 1 d . .
H9A H 0.6092 0.8721 0.9654 0.329 Uiso 1 1 calc R U
H9B H 0.6407 0.7418 0.9924 0.329 Uiso 1 1 calc R U
H9C H 0.5495 0.8066 0.9178 0.329 Uiso 1 1 calc R U
C10 C 0.688(4) 0.866(2) 0.793(2) 0.33(3) Uani 1 1 d . .
H10A H 0.6837 0.8371 0.7355 0.502 Uiso 1 1 calc R U
H10B H 0.7485 0.8982 0.7826 0.502 Uiso 1 1 calc R U
H10C H 0.6113 0.9236 0.8126 0.502 Uiso 1 1 calc R U
C11 C 0.5545(7) 0.4582(7) 0.7001(6) 0.0360(18) Uani 1 1 d . .
C12 C 0.4652(7) 0.4269(6) 0.6748(6) 0.0360(18) Uani 1 1 d . .
C13 C 0.4387(9) 0.3423(7) 0.7326(6) 0.051(2) Uani 1 1 d . .
H13 H 0.3797 0.3202 0.7172 0.062 Uiso 1 1 calc R U
C14 C 0.4953(10) 0.2918(8) 0.8097(7) 0.061(3) Uani 1 1 d . .
H14 H 0.4742 0.2366 0.8467 0.073 Uiso 1 1 calc R U
C15 C 0.5849(10) 0.3216(8) 0.8343(7) 0.064(3) Uani 1 1 d . .
H15 H 0.6259 0.2847 0.8863 0.077 Uiso 1 1 calc R U
C16 C 0.6126(9) 0.4064(8) 0.7809(6) 0.052(2) Uani 1 1 d . .
H16 H 0.6700 0.4292 0.7986 0.062 Uiso 1 1 calc R U
C17 C 0.9889(11) 0.4031(14) 0.7342(10) 0.095(4) Uani 1 1 d . .
C18 C 1.0003(13) 0.2867(13) 0.7062(13) 0.124(6) Uani 1 1 d . .
H18A H 0.9334 0.2697 0.7373 0.186 Uiso 1 1 calc R U
H18B H 1.0747 0.2284 0.7244 0.186 Uiso 1 1 calc R U
H18C H 0.9998 0.2892 0.6393 0.186 Uiso 1 1 calc R U
C19 C 1.0929(12) 0.4269(16) 0.6784(13) 0.142(7) Uani 1 1 d . .
H19A H 1.0850 0.4320 0.6124 0.214 Uiso 1 1 calc R U
H19B H 1.1680 0.3660 0.6920 0.214 Uiso 1 1 calc R U
H19C H 1.0915 0.4978 0.6954 0.214 Uiso 1 1 calc R U
C20 C 0.9948(17) 0.3958(19) 0.8417(11) 0.170(9) Uani 1 1 d . .
H20A H 0.9913 0.4671 0.8597 0.255 Uiso 1 1 calc R U
H20B H 1.0692 0.3355 0.8577 0.255 Uiso 1 1 calc R U
H20C H 0.9277 0.3804 0.8743 0.255 Uiso 1 1 calc R U
C21 C 0.3522(7) 0.7260(7) 0.4539(6) 0.0352(18) Uani 1 1 d . .
C22 C 0.3043(8) 0.6913(7) 0.7721(6) 0.044(2) Uani 1 1 d . .
C23 C 0.2122(11) 0.6538(10) 0.8094(7) 0.072(3) Uani 1 1 d . .
H23 H 0.1486 0.6665 0.7745 0.086 Uiso 1 1 calc R U
C24 C 0.2153(14) 0.5987(12) 0.8970(8) 0.096(4) Uani 1 1 d . .
H24 H 0.1559 0.5712 0.9207 0.115 Uiso 1 1 calc R U
C25 C 0.3084(15) 0.5839(14) 0.9505(9) 0.108(5) Uani 1 1 d . .
H25 H 0.3071 0.5514 1.0117 0.129 Uiso 1 1 calc R U
C26 C 0.4009(12) 0.6161(11) 0.9151(7) 0.077(3) Uani 1 1 d . .
H26 H 0.4646 0.6031 0.9500 0.092 Uiso 1 1 calc R U
C27 C 0.3972(10) 0.6681(9) 0.8265(7) 0.065(3) Uani 1 1 d . .
H27 H 0.4609 0.6890 0.8014 0.078 Uiso 1 1 calc R U
C28 C 0.1521(8) 0.8093(8) 0.6236(6) 0.048(2) Uani 1 1 d . .
C29 C 0.0720(9) 0.9207(9) 0.6378(8) 0.069(3) Uani 1 1 d . .
H29 H 0.0968 0.9709 0.6623 0.083 Uiso 1 1 calc R U
C30 C -0.0471(12) 0.9569(12) 0.6148(11) 0.100(5) Uani 1 1 d . .
H30 H -0.1010 1.0319 0.6232 0.121 Uiso 1 1 calc R U
C31 C -0.0843(10) 0.8825(14) 0.5801(10) 0.092(4) Uani 1 1 d . .
H31 H -0.1635 0.9072 0.5655 0.111 Uiso 1 1 calc R U
C32 C 0.1124(8) 0.7345(9) 0.5878(7) 0.058(3) Uani 1 1 d . .
H32 H 0.1652 0.6595 0.5781 0.070 Uiso 1 1 calc R U
C33 C -0.0065(10) 0.7734(13) 0.5669(8) 0.080(4) Uani 1 1 d . .
H33 H -0.0330 0.7237 0.5435 0.096 Uiso 1 1 calc R U
C34 C 0.3285(10) 0.8907(9) 0.6640(9) 0.069(3) Uani 1 1 d . .
C35 C 0.3604(10) 0.9431(10) 0.5859(14) 0.106(6) Uani 1 1 d . .
H35 H 0.3770 0.9097 0.5288 0.127 Uiso 1 1 calc R U
C36 C 0.3691(14) 1.0496(11) 0.5896(16) 0.131(7) Uani 1 1 d . .
H36 H 0.3887 1.0885 0.5353 0.157 Uiso 1 1 calc R U
C37 C 0.347(2) 1.0946(16) 0.678(3) 0.178(14) Uani 1 1 d . .
H37 H 0.3542 1.1637 0.6815 0.214 Uiso 1 1 calc R U
C38 C 0.317(2) 1.0419(15) 0.7566(19) 0.159(10) Uani 1 1 d . .
H38 H 0.3029 1.0746 0.8138 0.191 Uiso 1 1 calc R U
C39 C 0.3049(14) 0.9331(10) 0.7537(11) 0.102(5) Uani 1 1 d . .
H39 H 0.2834 0.8947 0.8074 0.122 Uiso 1 1 calc R U
C40 C 0.913(3) 0.056(3) 0.902(2) 0.239(13) Uiso 1 1 d D .
H40 H 0.8686 0.0852 0.8501 0.287 Uiso 1 1 calc R U
C41 C 1.008(3) -0.045(3) 0.930(2) 0.250(14) Uiso 1 1 d D .
H41 H 1.0310 -0.0996 0.8863 0.300 Uiso 1 1 calc R U
C42 C 0.919(3) 0.089(3) 0.991(2) 0.270(15) Uiso 1 1 d D .
H42 H 0.8578 0.1602 1.0022 0.324 Uiso 1 1 calc R U

loop_
_atom_site_aniso_label
_atom_site_aniso_U_11
_atom_site_aniso_U_22
_atom_site_aniso_U_33
_atom_site_aniso_U_23
_atom_site_aniso_U_13
_atom_site_aniso_U_12
C1 0.034(5) 0.044(5) 0.064(6) 0.002(4) -0.005(4) -0.023(4)
N1 0.020(3) 0.036(4) 0.033(3) -0.010(3) 0.001(3) -0.010(3)
O1 0.035(3) 0.041(3) 0.071(4) 0.003(3) -0.007(3) -0.024(3)
P1 0.0246(11) 0.0309(11) 0.0472(13) 0.0032(9) -0.0060(9) -0.0079(9)
Ru1 0.0253(4) 0.0342(4) 0.0488(4) 0.0029(3) -0.0064(3) -0.0132(3)
C2 0.025(4) 0.042(5) 0.046(5) 0.002(4) -0.007(4) -0.013(4)
O2 0.053(4) 0.101(6) 0.108(6) 0.034(5) -0.021(4) -0.059(5)
S002 0.0221(10) 0.0325(11) 0.0421(12) 0.0054(8) -0.0064(8) -0.0145(9)
C3 0.030(5) 0.051(5) 0.072(6) 0.000(5) -0.014(4) -0.014(4)
O3 0.118(8) 0.133(8) 0.107(7) -0.012(6) 0.016(6) -0.092(7)
C4 0.039(6) 0.090(8) 0.060(6) 0.008(6) -0.013(5) -0.029(6)
O4 0.057(5) 0.075(5) 0.053(4) 0.016(4) -0.014(4) 0.006(4)
C5 0.067(8) 0.125(11) 0.076(8) 0.010(7) -0.017(6) -0.067(8)
C6 0.084(9) 0.113(10) 0.071(8) 0.009(7) -0.027(7) -0.064(8)
C7 0.136(15) 0.143(15) 0.143(15) -0.028(12) 0.007(12) -0.102(13)
C8 0.19(3) 0.31(4) 0.77(9) -0.36(5) -0.16(4) -0.03(3)
C9 0.29(3) 0.24(3) 0.19(2) -0.13(2) 0.14(2) -0.18(3)
C10 0.53(7) 0.14(2) 0.25(3) -0.02(2) 0.19(4) -0.12(3)
C11 0.029(4) 0.038(4) 0.043(5) -0.007(4) -0.006(4) -0.013(4)
C12 0.033(5) 0.023(4) 0.046(5) 0.002(3) 0.001(4) -0.007(4)
C13 0.059(6) 0.045(5) 0.057(6) 0.007(4) -0.005(5) -0.030(5)
C14 0.085(8) 0.048(6) 0.052(6) 0.016(5) -0.009(6) -0.032(6)
C15 0.079(8) 0.053(6) 0.055(6) 0.015(5) -0.018(6) -0.021(6)
C16 0.069(7) 0.055(6) 0.041(5) 0.005(4) -0.018(5) -0.033(5)
C17 0.044(7) 0.134(13) 0.100(10) 0.026(9) -0.033(7) -0.029(8)
C18 0.064(9) 0.094(11) 0.189(17) 0.034(11) -0.046(10) -0.007(8)
C19 0.039(8) 0.179(17) 0.205(19) -0.001(14) -0.006(10) -0.043(10)
C20 0.132(16) 0.25(2) 0.106(13) 0.032(14) -0.076(12) -0.041(16)
C21 0.023(4) 0.043(5) 0.036(5) -0.009(4) 0.007(4) -0.011(4)
C22 0.036(5) 0.041(5) 0.047(5) -0.010(4) 0.004(4) -0.008(4)
C23 0.070(8) 0.089(8) 0.057(7) 0.009(6) -0.010(6) -0.034(7)
C24 0.110(12) 0.126(12) 0.058(8) 0.017(7) 0.010(8) -0.065(10)
C25 0.103(12) 0.144(14) 0.056(8) 0.018(8) -0.008(8) -0.035(11)
C26 0.072(8) 0.111(10) 0.036(6) -0.009(6) -0.007(5) -0.023(8)
C27 0.051(7) 0.074(7) 0.067(7) -0.021(6) -0.004(5) -0.016(6)
C28 0.029(5) 0.055(6) 0.052(5) 0.007(4) -0.004(4) -0.010(4)
C29 0.033(6) 0.058(7) 0.099(9) 0.005(6) -0.010(6) -0.002(5)
C30 0.049(8) 0.080(9) 0.131(12) 0.022(9) 0.006(8) 0.005(7)
C31 0.027(6) 0.120(12) 0.109(10) 0.027(9) -0.016(6) -0.012(7)
C32 0.033(5) 0.074(7) 0.066(6) -0.008(5) -0.010(5) -0.018(5)
C33 0.037(6) 0.125(11) 0.083(8) 0.008(7) -0.006(6) -0.042(8)
C34 0.049(7) 0.042(6) 0.111(9) -0.036(6) -0.033(6) 0.003(5)
C35 0.042(7) 0.042(7) 0.231(18) -0.025(9) 0.022(9) -0.022(6)
C36 0.085(11) 0.031(7) 0.26(2) 0.010(10) 0.000(13) -0.022(7)
C37 0.128(17) 0.057(12) 0.37(4) -0.065(18) -0.03(2) -0.037(12)
C38 0.15(2) 0.067(12) 0.26(3) -0.080(15) -0.08(2) -0.010(12)
C39 0.121(12) 0.048(7) 0.137(12) -0.022(7) -0.031(10) -0.024(8)

loop_
_atom_type_symbol
_atom_type_description
_atom_type_scat_dispersion_real
_atom_type_scat_dispersion_imag
_atom_type_scat_source
C C 0.0033 0.0016 'International Tables Vol C Tables 4.2.6.8 and 6.1.1.4'
H H 0.0000 0.0000 'International Tables Vol C Tables 4.2.6.8 and 6.1.1.4'
N N 0.0061 0.0033 'International Tables Vol C Tables 4.2.6.8 and 6.1.1.4'
O O 0.0106 0.0060 'International Tables Vol C Tables 4.2.6.8 and 6.1.1.4'
P P 0.1023 0.0942 'International Tables Vol C Tables 4.2.6.8 and 6.1.1.4'
Ru Ru -1.2594 0.8363 'International Tables Vol C Tables 4.2.6.8 and 6.1.1.4'
S S 0.1246 0.1234 'International Tables Vol C Tables 4.2.6.8 and 6.1.1.4'

loop_
_geom_angle_atom_site_label_1
_geom_angle_atom_site_label_2
_geom_angle_atom_site_label_3
_geom_angle
_geom_angle_site_symmetry_1
_geom_angle_site_symmetry_3
O2 C1 O1 125.1(8) . .
O2 C1 C2 120.0(8) . .
O1 C1 C2 114.9(7) . .
C2 N1 C11 125.3(6) . .
C2 N1 Ru1 115.1(5) . .
C11 N1 Ru1 118.9(5) . .
C1 O1 Ru1 115.3(5) . .
C22 P1 C34 106.7(5) . .
C22 P1 C28 104.5(4) . .
C34 P1 C28 102.2(4) . .
C22 P1 Ru1 115.2(3) . .
C34 P1 Ru1 112.7(4) . .
C28 P1 Ru1 114.4(3) . .
C21 Ru1 N1 176.6(3) . .
C21 Ru1 O1 99.9(3) . .
N1 Ru1 O1 77.6(2) . .
C21 Ru1 P1 86.6(2) . .
N1 Ru1 P1 95.84(17) . .
O1 Ru1 P1 95.82(18) . .
C21 Ru1 S002 98.9(2) . .
N1 Ru1 S002 83.18(17) . .
O1 Ru1 S002 157.98(17) . .
P1 Ru1 S002 96.77(7) . .
C21 Ru1 S002 92.9(2) . 2_666
N1 Ru1 S002 84.71(17) . 2_666
O1 Ru1 S002 85.36(17) . 2_666
P1 Ru1 S002 178.77(8) . 2_666
S002 Ru1 S002 82.21(7) . 2_666
N1 C2 C3 124.7(7) . .
N1 C2 C1 113.5(7) . .
C3 C2 C1 121.0(7) . .
C12 S002 Ru1 96.5(3) . .
C12 S002 Ru1 100.0(3) . 2_666
Ru1 S002 Ru1 97.79(7) . 2_666
C4 C3 C2 131.7(10) . .
C4 C3 H3 114.1 . .
C2 C3 H3 114.1 . .
C3 C4 C5 120.3(10) . .
C3 C4 C17 121.9(11) . .
C5 C4 C17 117.8(10) . .
C4 C5 C6 116.1(9) . .
C4 C5 H5A 108.3 . .
C6 C5 H5A 108.3 . .
C4 C5 H5B 108.3 . .
C6 C5 H5B 108.3 . .
H5A C5 H5B 107.4 . .
O3 C6 C5 120.6(12) . .
O3 C6 C7 118.1(13) . .
C5 C6 C7 121.3(11) . .
C9 C7 C10 107(2) . .
C9 C7 C8 111(2) . .
C10 C7 C8 109(3) . .
C9 C7 C6 113.8(14) . .
C10 C7 C6 108.8(18) . .
C8 C7 C6 107.2(17) . .
C7 C8 H8A 110.5 . .
C7 C8 H8B 110.2 . .
H8A C8 H8B 108.7 . .
C7 C8 H8C 110.1 . .
H8A C8 H8C 108.6 . .
H8B C8 H8C 108.7 . .
C7 C9 H9A 109.5 . .
C7 C9 H9B 109.5 . .
H9A C9 H9B 109.5 . .
C7 C9 H9C 109.5 . .
H9A C9 H9C 109.5 . .
H9B C9 H9C 109.5 . .
C7 C10 H10A 109.4 . .
C7 C10 H10B 109.5 . .
H10A C10 H10B 109.5 . .
C7 C10 H10C 109.5 . .
H10A C10 H10C 109.5 . .
H10B C10 H10C 109.5 . .
C12 C11 C16 120.2(7) . .
C12 C11 N1 115.4(7) . .
C16 C11 N1 124.4(7) . .
C13 C12 C11 117.2(8) . .
C13 C12 S002 120.8(7) . .
C11 C12 S002 121.9(6) . .
C14 C13 C12 122.6(9) . .
C14 C13 H13 118.7 . .
C12 C13 H13 118.7 . .
C13 C14 C15 120.4(9) . .
C13 C14 H14 119.8 . .
C15 C14 H14 119.8 . .
C16 C15 C14 119.4(9) . .
C16 C15 H15 120.3 . .
C14 C15 H15 120.3 . .
C15 C16 C11 120.2(9) . .
C15 C16 H16 119.9 . .
C11 C16 H16 119.9 . .
C19 C17 C4 108.7(12) . .
C19 C17 C18 106.4(14) . .
C4 C17 C18 113.2(10) . .
C19 C17 C20 112.2(14) . .
C4 C17 C20 107.8(13) . .
C18 C17 C20 108.7(14) . .
C17 C18 H18A 109.5 . .
C17 C18 H18B 109.5 . .
H18A C18 H18B 109.5 . .
C17 C18 H18C 109.5 . .
H18A C18 H18C 109.5 . .
H18B C18 H18C 109.5 . .
C17 C19 H19A 109.5 . .
C17 C19 H19B 109.5 . .
H19A C19 H19B 109.5 . .
C17 C19 H19C 109.5 . .
H19A C19 H19C 109.5 . .
H19B C19 H19C 109.5 . .
C17 C20 H20A 109.5 . .
C17 C20 H20B 109.5 . .
H20A C20 H20B 109.5 . .
C17 C20 H20C 109.5 . .
H20A C20 H20C 109.5 . .
H20B C20 H20C 109.5 . .
O4 C21 Ru1 179.5(9) . .
C27 C22 C23 117.1(9) . .
C27 C22 P1 120.4(8) . .
C23 C22 P1 122.3(7) . .
C24 C23 C22 120.3(11) . .
C24 C23 H23 119.8 . .
C22 C23 H23 119.8 . .
C23 C24 C25 119.5(13) . .
C23 C24 H24 120.2 . .
C25 C24 H24 120.3 . .
C26 C25 C24 121.4(12) . .
C26 C25 H25 119.3 . .
C24 C25 H25 119.3 . .
C25 C26 C27 117.7(12) . .
C25 C26 H26 121.1 . .
C27 C26 H26 121.1 . .
C26 C27 C22 123.7(11) . .
C26 C27 H27 118.1 . .
C22 C27 H27 118.1 . .
C29 C28 C32 119.4(9) . .
C29 C28 P1 120.9(8) . .
C32 C28 P1 119.6(7) . .
C28 C29 C30 119.2(12) . .
C28 C29 H29 120.4 . .
C30 C29 H29 120.4 . .
C31 C30 C29 120.5(12) . .
C31 C30 H30 119.8 . .
C29 C30 H30 119.7 . .
C33 C31 C30 120.4(11) . .
C33 C31 H31 119.8 . .
C30 C31 H31 119.8 . .
C33 C32 C28 119.6(10) . .
C33 C32 H32 120.2 . .
C28 C32 H32 120.2 . .
C31 C33 C32 120.9(12) . .
C31 C33 H33 119.6 . .
C32 C33 H33 119.6 . .
C35 C34 C39 123.9(12) . .
C35 C34 P1 118.4(9) . .
C39 C34 P1 117.7(11) . .
C34 C35 C36 120.2(17) . .
C34 C35 H35 119.9 . .
C36 C35 H35 119.9 . .
C37 C36 C35 117.7(18) . .
C37 C36 H36 121.1 . .
C35 C36 H36 121.1 . .
C38 C37 C36 122.5(18) . .
C38 C37 H37 118.8 . .
C36 C37 H37 118.7 . .
C37 C38 C39 120(2) . .
C37 C38 H38 119.8 . .
C39 C38 H38 119.8 . .
C34 C39 C38 115.3(16) . .
C34 C39 H39 122.4 . .
C38 C39 H39 122.4 . .
C41 C40 C42 82(2) . .
C41 C40 H40 138.8 . .
C42 C40 H40 138.9 . .
C40 C41 C42 139(3) . 2_757
C40 C41 H41 110.7 . .
C42 C41 H41 110.7 2_757 .
C40 C42 C41 139(3) . 2_757
C40 C42 H42 110.5 . .
C41 C42 H42 110.5 2_757 .

loop_
_geom_bond_atom_site_label_1
_geom_bond_atom_site_label_2
_geom_bond_distance
_geom_bond_site_symmetry_2
C1 O2 1.216(10) .
C1 O1 1.269(10) .
C1 C2 1.552(11) .
N1 C2 1.317(9) .
N1 C11 1.422(10) .
N1 Ru1 2.073(6) .
O1 Ru1 2.094(5) .
P1 C22 1.807(9) .
P1 C34 1.842(11) .
P1 C28 1.856(9) .
P1 Ru1 2.328(2) .
Ru1 C21 1.871(8) .
Ru1 S002 2.3558(18) .
Ru1 S002 2.493(2) 2_666
C2 C3 1.470(11) .
S002 C12 1.755(8) .
S002 Ru1 2.493(2) 2_666
C3 C4 1.328(13) .
C3 H3 0.9300 .
O3 C6 1.205(13) .
C4 C5 1.501(16) .
C4 C17 1.525(16) .
O4 C21 1.131(9) .
C5 C6 1.513(17) .
C5 H5A 0.9700 .
C5 H5B 0.9700 .
C6 C7 1.53(2) .
C7 C9 1.47(2) .
C7 C10 1.48(3) .
C7 C8 1.50(3) .
C8 H8A 0.9680 .
C8 H8B 0.9678 .
C8 H8C 0.9677 .
C9 H9A 0.9600 .
C9 H9B 0.9600 .
C9 H9C 0.9600 .
C10 H10A 0.9600 .
C10 H10B 0.9600 .
C10 H10C 0.9600 .
C11 C12 1.401(11) .
C11 C16 1.403(11) .
C12 C13 1.399(11) .
C13 C14 1.347(13) .
C13 H13 0.9300 .
C14 C15 1.388(15) .
C14 H14 0.9300 .
C15 C16 1.380(12) .
C15 H15 0.9300 .
C16 H16 0.9300 .
C17 C19 1.513(18) .
C17 C18 1.54(2) .
C17 C20 1.549(19) .
C18 H18A 0.9600 .
C18 H18B 0.9600 .
C18 H18C 0.9600 .
C19 H19A 0.9600 .
C19 H19B 0.9600 .
C19 H19C 0.9600 .
C20 H20A 0.9600 .
C20 H20B 0.9600 .
C20 H20C 0.9600 .
C22 C27 1.378(13) .
C22 C23 1.402(13) .
C23 C24 1.369(15) .
C23 H23 0.9300 .
C24 C25 1.39(2) .
C24 H24 0.9300 .
C25 C26 1.360(18) .
C25 H25 0.9300 .
C26 C27 1.366(14) .
C26 H26 0.9300 .
C27 H27 0.9300 .
C28 C29 1.385(13) .
C28 C32 1.404(13) .
C29 C30 1.406(17) .
C29 H29 0.9300 .
C30 C31 1.372(19) .
C30 H30 0.9300 .
C31 C33 1.353(18) .
C31 H31 0.9300 .
C32 C33 1.390(13) .
C32 H32 0.9300 .
C33 H33 0.9300 .
C34 C35 1.330(18) .
C34 C39 1.407(17) .
C35 C36 1.416(17) .
C35 H35 0.9300 .
C36 C37 1.40(3) .
C36 H36 0.9300 .
C37 C38 1.33(3) .
C37 H37 0.9300 .
C38 C39 1.46(2) .
C38 H38 0.9300 .
C39 H39 0.9300 .
C40 C41 1.409(10) .
C40 C42 1.416(14) .
C40 H40 0.9300 .
C41 C42 1.46(4) 2_757
C41 H41 0.9300 .
C42 C41 1.46(4) 2_757
C42 H42 0.9300 .
